data_2226989
loop_
_publ_author_name
'Wang, Yuan'
'Li, Yan-Wei'
'Li, Xiao-Xia'

_publ_section_title
;
 <i>N</i>-(4-Chlorophenyl)-2-(8-quinolyloxy)acetamide monohydrate
;
_journal_coeditor_code LH5076
_journal_issue 8
_journal_name_full 'Acta Crystallographica Section E'
_journal_page_first o1977
_journal_paper_doi 10.1107/S1600536810026206
_journal_volume 66
_journal_year 2010
_chemical_formula_iupac 'C17 H13 Cl N2 O2, H2 O'
_chemical_formula_moiety 'C17 H13 Cl N2 O2, H2 O'
_chemical_formula_sum 'C17 H15 Cl N2 O3'
_chemical_formula_weight 330.76
_chemical_name_systematic
;
<i>N</i>-(4-Chlorophenyl)-2-(8-quinolyloxy)acetamide monohydrate
;
_space_group_IT_number 61
_symmetry_cell_setting orthorhombic
_symmetry_space_group_name_Hall '-P 2ac 2ab'
_symmetry_space_group_name_H-M 'P b c a'
_atom_sites_solution_hydrogens geom
_atom_sites_solution_primary direct
_atom_sites_solution_secondary difmap
_audit_creation_method SHELXL-97
_cell_angle_alpha 90.00
_cell_angle_beta 90.00
_cell_angle_gamma 90.00
_cell_formula_units_Z 8
_cell_length_a 19.4984(19)
_cell_length_b 5.2601(6)
_cell_length_c 29.851(3)
_cell_measurement_reflns_used 1957
_cell_measurement_temperature 296(2)
_cell_measurement_theta_max 19.85
_cell_measurement_theta_min 2.50
_cell_volume 3061.6(6)
_computing_cell_refinement 'SAINT (Bruker, 1997)'
_computing_data_collection 'SMART (Bruker, 1997)'
_computing_data_reduction 'SAINT (Bruker, 1997)'
_computing_molecular_graphics 'SHELXTL (Sheldrick, 2008)'
_computing_publication_material 'SHELXTL (Sheldrick, 2008)'
_computing_structure_refinement 'SHELXL97 (Sheldrick, 2008)'
_computing_structure_solution 'SHELXS97 (Sheldrick, 2008)'
_diffrn_ambient_temperature 296(2)
_diffrn_measured_fraction_theta_full 1.000
_diffrn_measured_fraction_theta_max 0.971
_diffrn_measurement_device_type 'Bruker SMART CCD'
_diffrn_measurement_method '\f and \w scans'
_diffrn_radiation_monochromator graphite
_diffrn_radiation_source 'sealed tube'
_diffrn_radiation_type MoK\a
_diffrn_radiation_wavelength 0.71073
_diffrn_reflns_av_R_equivalents 0.0499
_diffrn_reflns_av_sigmaI/netI 0.0538
_diffrn_reflns_limit_h_max 25
_diffrn_reflns_limit_h_min -18
_diffrn_reflns_limit_k_max 4
_diffrn_reflns_limit_k_min -6
_diffrn_reflns_limit_l_max 39
_diffrn_reflns_limit_l_min -39
_diffrn_reflns_number 15222
_diffrn_reflns_theta_full 25.24
_diffrn_reflns_theta_max 28.11
_diffrn_reflns_theta_min 1.36
_exptl_absorpt_coefficient_mu 0.266
_exptl_absorpt_correction_T_max 0.948
_exptl_absorpt_correction_T_min 0.929
_exptl_absorpt_correction_type multi-scan
_exptl_absorpt_process_details '(SADABS; Sheldrick, 1996)'
_exptl_crystal_colour colorless
_exptl_crystal_density_diffrn 1.435
_exptl_crystal_density_method 'not measured'
_exptl_crystal_description block
_exptl_crystal_F_000 1376
_exptl_crystal_size_max 0.32
_exptl_crystal_size_mid 0.23
_exptl_crystal_size_min 0.20
_refine_diff_density_max 0.157
_refine_diff_density_min -0.212
_refine_ls_extinction_method none
_refine_ls_goodness_of_fit_ref 1.004
_refine_ls_hydrogen_treatment mixed
_refine_ls_matrix_type full
_refine_ls_number_parameters 217
_refine_ls_number_reflns 3622
_refine_ls_number_restraints 4
_refine_ls_restrained_S_all 1.004
_refine_ls_R_factor_all 0.1226
_refine_ls_R_factor_gt 0.0471
_refine_ls_shift/su_max 0.000
_refine_ls_shift/su_mean 0.000
_refine_ls_structure_factor_coef Fsqd
_refine_ls_weighting_details 'calc w=1/[\s^2^(Fo^2^)+(0.0548P)^2^+0.0231P] where P=(Fo^2^+2Fc^2^)/3'
_refine_ls_weighting_scheme calc
_refine_ls_wR_factor_gt 0.1034
_refine_ls_wR_factor_ref 0.1284
_reflns_number_gt 1800
_reflns_number_total 3622
_reflns_threshold_expression I>2\s(I)
_cod_data_source_file lh5076.cif
_cod_data_source_block I
_cod_original_cell_volume 3061.7(5)
_cod_database_code 2226989
_cod_database_fobs_code 2226989

loop_
_symmetry_equiv_pos_as_xyz
'x, y, z'
'-x+1/2, -y, z+1/2'
'x+1/2, -y+1/2, -z'
'-x, y+1/2, -z+1/2'
'-x, -y, -z'
'x-1/2, y, -z-1/2'
'-x-1/2, y-1/2, z'
'x, -y-1/2, z-1/2'

loop_
_atom_site_type_symbol
_atom_site_label
_atom_site_fract_x
_atom_site_fract_y
_atom_site_fract_z
_atom_site_U_iso_or_equiv
_atom_site_adp_type
_atom_site_calc_flag
_atom_site_refinement_flags
_atom_site_occupancy
_atom_site_disorder_assembly
_atom_site_disorder_group
Cl Cl1 0.32260(4) 0.36909(15) 0.044180(19) 0.0858(3) Uani d . 1 . .
O O2 0.40858(7) 0.1726(3) 0.32297(4) 0.0532(4) Uani d . 1 . .
N N2 0.34502(9) 0.5390(3) 0.36817(6) 0.0505(5) Uani d . 1 . .
N N1 0.38877(10) 0.1567(3) 0.23341(6) 0.0524(5) Uani d D 1 . .
C C10 0.47572(12) 0.0589(4) 0.38814(7) 0.0568(6) Uani d . 1 . .
H H10 0.4991 -0.0675 0.3726 0.068 Uiso calc R 1 . .
C C17 0.39211(11) 0.3959(4) 0.39023(6) 0.0454(5) Uani d . 1 . .
C C13 0.40699(12) 0.4337(4) 0.43606(7) 0.0522(6) Uani d . 1 . .
C C7 0.42016(11) -0.0454(4) 0.25142(7) 0.0506(6) Uani d . 1 . .
C C9 0.42715(11) 0.2012(4) 0.36669(6) 0.0470(5) Uani d . 1 . .
C C11 0.49027(12) 0.1029(5) 0.43328(8) 0.0647(7) Uani d . 1 . .
H H11 0.5238 0.0060 0.4474 0.078 Uiso calc R 1 . .
C C12 0.45676(13) 0.2827(4) 0.45688(7) 0.0618(7) Uani d . 1 . .
H H12 0.4667 0.3065 0.4871 0.074 Uiso calc R 1 . .
C C14 0.37041(14) 0.6238(5) 0.45851(7) 0.0650(7) Uani d . 1 . .
H H14 0.3782 0.6522 0.4888 0.078 Uiso calc R 1 . .
O O1 0.43645(9) -0.2349(3) 0.23095(5) 0.0771(5) Uani d . 1 . .
C C1 0.34138(12) 0.3011(5) 0.09954(7) 0.0564(6) Uani d . 1 . .
C C8 0.43823(12) -0.0380(4) 0.30005(7) 0.0529(6) Uani d . 1 . .
H H8A 0.4228 -0.1942 0.3141 0.063 Uiso calc R 1 . .
H H8B 0.4877 -0.0298 0.3030 0.063 Uiso calc R 1 . .
C C4 0.37288(11) 0.1944(4) 0.18780(7) 0.0480(5) Uani d . 1 . .
C C3 0.33244(12) 0.3998(4) 0.17682(7) 0.0569(6) Uani d . 1 . .
H H3 0.3155 0.5039 0.1995 0.068 Uiso calc R 1 . .
C C2 0.31662(12) 0.4537(5) 0.13280(7) 0.0612(6) Uani d . 1 . .
H H2 0.2893 0.5930 0.1258 0.073 Uiso calc R 1 . .
C C16 0.31355(12) 0.7171(5) 0.39060(7) 0.0619(6) Uani d . 1 . .
H H16 0.2822 0.8181 0.3753 0.074 Uiso calc R 1 . .
C C6 0.38144(13) 0.0964(5) 0.10979(7) 0.0649(7) Uani d . 1 . .
H H6 0.3982 -0.0070 0.0870 0.078 Uiso calc R 1 . .
C C5 0.39718(13) 0.0424(4) 0.15377(7) 0.0629(7) Uani d . 1 . .
H H5 0.4244 -0.0977 0.1605 0.075 Uiso calc R 1 . .
C C15 0.32395(14) 0.7662(5) 0.43632(8) 0.0681(7) Uani d . 1 . .
H H15 0.2995 0.8934 0.4509 0.082 Uiso calc R 1 . .
O O1W 0.28141(9) 0.4811(3) 0.28357(5) 0.0696(5) Uani d D 1 . .
H H1A 0.3792(14) 0.272(4) 0.2514(7) 0.104 Uiso d D 1 . .
H H1WA 0.2599(13) 0.621(3) 0.2800(7) 0.104 Uiso d D 1 . .
H H1WB 0.3043(12) 0.488(5) 0.3078(6) 0.104 Uiso d D 1 . .

loop_
_atom_site_aniso_label
_atom_site_aniso_U_11
_atom_site_aniso_U_22
_atom_site_aniso_U_33
_atom_site_aniso_U_12
_atom_site_aniso_U_13
_atom_site_aniso_U_23
Cl1 0.0970(6) 0.1067(6) 0.0538(4) -0.0048(5) -0.0072(3) 0.0087(4)
O2 0.0583(10) 0.0571(10) 0.0443(8) 0.0109(8) -0.0004(7) -0.0023(7)
N2 0.0479(11) 0.0527(11) 0.0509(10) 0.0024(10) 0.0006(9) -0.0023(9)
N1 0.0637(13) 0.0479(12) 0.0455(11) 0.0084(10) 0.0035(9) -0.0050(9)
C10 0.0559(15) 0.0596(15) 0.0548(13) 0.0078(13) 0.0008(11) 0.0075(11)
C17 0.0428(13) 0.0474(13) 0.0460(12) -0.0093(11) 0.0013(10) 0.0031(10)
C13 0.0564(16) 0.0522(14) 0.0479(13) -0.0131(12) 0.0007(11) 0.0020(11)
C7 0.0553(15) 0.0433(13) 0.0533(13) -0.0019(12) 0.0051(11) -0.0029(11)
C9 0.0467(13) 0.0514(14) 0.0431(11) -0.0045(11) 0.0017(10) 0.0048(10)
C11 0.0607(17) 0.0717(17) 0.0618(15) 0.0002(14) -0.0119(13) 0.0128(13)
C12 0.0712(18) 0.0652(17) 0.0490(13) -0.0091(14) -0.0092(13) 0.0060(12)
C14 0.080(2) 0.0656(17) 0.0492(14) -0.0122(15) 0.0029(13) -0.0056(12)
O1 0.1077(15) 0.0544(11) 0.0691(10) 0.0222(10) -0.0111(10) -0.0142(9)
C1 0.0581(16) 0.0621(16) 0.0490(13) -0.0105(13) 0.0011(11) 0.0007(12)
C8 0.0611(16) 0.0450(13) 0.0525(13) 0.0043(12) 0.0072(11) 0.0048(11)
C4 0.0503(15) 0.0452(12) 0.0485(12) -0.0055(11) 0.0031(11) -0.0035(10)
C3 0.0629(16) 0.0520(14) 0.0558(14) 0.0068(13) -0.0027(12) -0.0110(11)
C2 0.0615(15) 0.0600(15) 0.0621(15) 0.0043(13) -0.0094(13) -0.0010(12)
C16 0.0584(16) 0.0599(15) 0.0673(15) 0.0036(13) -0.0009(13) -0.0050(13)
C6 0.0829(19) 0.0631(16) 0.0486(14) 0.0028(15) 0.0136(13) -0.0053(12)
C5 0.0821(18) 0.0527(14) 0.0539(14) 0.0125(13) 0.0141(13) -0.0024(11)
C15 0.0737(19) 0.0673(17) 0.0634(16) -0.0007(15) 0.0090(14) -0.0175(14)
O1W 0.0808(14) 0.0720(13) 0.0560(10) 0.0091(10) -0.0059(9) -0.0056(9)

loop_
_atom_type_symbol
_atom_type_description
_atom_type_scat_dispersion_real
_atom_type_scat_dispersion_imag
_atom_type_scat_source
C C 0.0033 0.0016 'International Tables Vol C Tables 4.2.6.8 and 6.1.1.4'
H H 0.0000 0.0000 'International Tables Vol C Tables 4.2.6.8 and 6.1.1.4'
N N 0.0061 0.0033 'International Tables Vol C Tables 4.2.6.8 and 6.1.1.4'
O O 0.0106 0.0060 'International Tables Vol C Tables 4.2.6.8 and 6.1.1.4'
Cl Cl 0.1484 0.1585 'International Tables Vol C Tables 4.2.6.8 and 6.1.1.4'

loop_
_geom_angle_atom_site_label_1
_geom_angle_atom_site_label_2
_geom_angle_atom_site_label_3
_geom_angle_site_symmetry_1
_geom_angle_site_symmetry_3
_geom_angle
_geom_angle_publ_flag
C9 O2 C8 . . 115.98(16) ?
C16 N2 C17 . . 117.87(19) ?
C7 N1 C4 . . 126.84(18) ?
C7 N1 H1A . . 115.0(19) ?
C4 N1 H1A . . 118.2(19) ?
C9 C10 C11 . . 120.1(2) ?
C9 C10 H10 . . 119.9 ?
C11 C10 H10 . . 119.9 ?
N2 C17 C13 . . 122.04(19) ?
N2 C17 C9 . . 119.08(18) ?
C13 C17 C9 . . 118.88(19) ?
C12 C13 C14 . . 123.1(2) ?
C12 C13 C17 . . 119.5(2) ?
C14 C13 C17 . . 117.4(2) ?
O1 C7 N1 . . 124.8(2) ?
O1 C7 C8 . . 116.7(2) ?
N1 C7 C8 . . 118.50(19) ?
O2 C9 C10 . . 124.9(2) ?
O2 C9 C17 . . 115.25(18) ?
C10 C9 C17 . . 119.84(19) ?
C12 C11 C10 . . 121.5(2) ?
C12 C11 H11 . . 119.3 ?
C10 C11 H11 . . 119.3 ?
C11 C12 C13 . . 120.1(2) ?
C11 C12 H12 . . 119.9 ?
C13 C12 H12 . . 119.9 ?
C15 C14 C13 . . 120.3(2) ?
C15 C14 H14 . . 119.9 ?
C13 C14 H14 . . 119.9 ?
C6 C1 C2 . . 120.2(2) ?
C6 C1 Cl1 . . 119.91(18) ?
C2 C1 Cl1 . . 119.9(2) ?
O2 C8 C7 . . 113.02(17) ?
O2 C8 H8A . . 109.0 ?
C7 C8 H8A . . 109.0 ?
O2 C8 H8B . . 109.0 ?
C7 C8 H8B . . 109.0 ?
H8A C8 H8B . . 107.8 ?
C5 C4 C3 . . 118.5(2) ?
C5 C4 N1 . . 123.7(2) ?
C3 C4 N1 . . 117.76(19) ?
C4 C3 C2 . . 121.1(2) ?
C4 C3 H3 . . 119.5 ?
C2 C3 H3 . . 119.5 ?
C1 C2 C3 . . 119.6(2) ?
C1 C2 H2 . . 120.2 ?
C3 C2 H2 . . 120.2 ?
N2 C16 C15 . . 124.3(2) ?
N2 C16 H16 . . 117.9 ?
C15 C16 H16 . . 117.9 ?
C1 C6 C5 . . 120.3(2) ?
C1 C6 H6 . . 119.9 ?
C5 C6 H6 . . 119.9 ?
C4 C5 C6 . . 120.4(2) ?
C4 C5 H5 . . 119.8 ?
C6 C5 H5 . . 119.8 ?
C14 C15 C16 . . 118.2(2) ?
C14 C15 H15 . . 120.9 ?
C16 C15 H15 . . 120.9 ?
H1WA O1W H1WB . . 109.2(15) ?

loop_
_geom_bond_atom_site_label_1
_geom_bond_atom_site_label_2
_geom_bond_site_symmetry_2
_geom_bond_distance
_geom_bond_publ_flag
Cl1 C1 . 1.730(2) ?
O2 C9 . 1.363(2) ?
O2 C8 . 1.425(2) ?
N2 C16 . 1.305(3) ?
N2 C17 . 1.358(2) ?
N1 C7 . 1.339(3) ?
N1 C4 . 1.411(3) ?
N1 H1A . 0.832(10) ?
C10 C9 . 1.366(3) ?
C10 C11 . 1.396(3) ?
C10 H10 . 0.9300 ?
C17 C13 . 1.412(3) ?
C17 C9 . 1.417(3) ?
C13 C12 . 1.400(3) ?
C13 C14 . 1.399(3) ?
C7 O1 . 1.212(2) ?
C7 C8 . 1.494(3) ?
C11 C12 . 1.348(3) ?
C11 H11 . 0.9300 ?
C12 H12 . 0.9300 ?
C14 C15 . 1.349(3) ?
C14 H14 . 0.9300 ?
C1 C6 . 1.365(3) ?
C1 C2 . 1.365(3) ?
C8 H8A . 0.9700 ?
C8 H8B . 0.9700 ?
C4 C5 . 1.377(3) ?
C4 C3 . 1.377(3) ?
C3 C2 . 1.379(3) ?
C3 H3 . 0.9300 ?
C2 H2 . 0.9300 ?
C16 C15 . 1.404(3) ?
C16 H16 . 0.9300 ?
C6 C5 . 1.378(3) ?
C6 H6 . 0.9300 ?
C5 H5 . 0.9300 ?
C15 H15 . 0.9300 ?
O1W H1WA . 0.854(9) ?
O1W H1WB . 0.851(9) ?

loop_
_geom_hbond_atom_site_label_D
_geom_hbond_atom_site_label_H
_geom_hbond_atom_site_label_A
_geom_hbond_site_symmetry_A
_geom_hbond_distance_DH
_geom_hbond_distance_HA
_geom_hbond_distance_DA
_geom_hbond_angle_DHA
O1W H1WA O1W 7_665 0.854(9) 2.061(12) 2.9014(16) 168(2)
N1 H1A O2 . 0.832(10) 2.27(2) 2.702(2) 113(2)
N1 H1A O1W . 0.832(10) 2.401(19) 3.088(2) 140(2)
O1W H1WB N2 . 0.851(9) 1.988(11) 2.830(2) 170(2)

loop_
_geom_torsion_atom_site_label_1
_geom_torsion_atom_site_label_2
_geom_torsion_atom_site_label_3
_geom_torsion_atom_site_label_4
_geom_torsion_site_symmetry_1
_geom_torsion_site_symmetry_2
_geom_torsion_site_symmetry_3
_geom_torsion_site_symmetry_4
_geom_torsion
_geom_torsion_publ_flag
C16 N2 C17 C13 . . . . 0.5(3) ?
C16 N2 C17 C9 . . . . -179.92(19) ?
N2 C17 C13 C12 . . . . -179.1(2) ?
C9 C17 C13 C12 . . . . 1.3(3) ?
N2 C17 C13 C14 . . . . 0.9(3) ?
C9 C17 C13 C14 . . . . -178.67(19) ?
C4 N1 C7 O1 . . . . -4.3(4) ?
C4 N1 C7 C8 . . . . 174.31(19) ?
C8 O2 C9 C10 . . . . 6.1(3) ?
C8 O2 C9 C17 . . . . -174.00(17) ?
C11 C10 C9 O2 . . . . -179.4(2) ?
C11 C10 C9 C17 . . . . 0.8(3) ?
N2 C17 C9 O2 . . . . -1.3(3) ?
C13 C17 C9 O2 . . . . 178.33(18) ?
N2 C17 C9 C10 . . . . 178.64(19) ?
C13 C17 C9 C10 . . . . -1.8(3) ?
C9 C10 C11 C12 . . . . 0.7(4) ?
C10 C11 C12 C13 . . . . -1.2(4) ?
C14 C13 C12 C11 . . . . -179.9(2) ?
C17 C13 C12 C11 . . . . 0.1(3) ?
C12 C13 C14 C15 . . . . 178.8(2) ?
C17 C13 C14 C15 . . . . -1.2(3) ?
C9 O2 C8 C7 . . . . -175.30(17) ?
O1 C7 C8 O2 . . . . -171.25(19) ?
N1 C7 C8 O2 . . . . 10.0(3) ?
C7 N1 C4 C5 . . . . -10.4(4) ?
C7 N1 C4 C3 . . . . 171.6(2) ?
C5 C4 C3 C2 . . . . -0.2(3) ?
N1 C4 C3 C2 . . . . 177.9(2) ?
C6 C1 C2 C3 . . . . 0.1(3) ?
Cl1 C1 C2 C3 . . . . -179.29(18) ?
C4 C3 C2 C1 . . . . 0.0(3) ?
C17 N2 C16 C15 . . . . -1.7(3) ?
C2 C1 C6 C5 . . . . 0.0(4) ?
Cl1 C1 C6 C5 . . . . 179.38(19) ?
C3 C4 C5 C6 . . . . 0.3(3) ?
N1 C4 C5 C6 . . . . -177.6(2) ?
C1 C6 C5 C4 . . . . -0.2(4) ?
C13 C14 C15 C16 . . . . 0.2(4) ?
N2 C16 C15 C14 . . . . 1.3(4) ?

loop_
_cod_related_entry_id
_cod_related_entry_database
_cod_related_entry_code
1 ChemSpider 30656163
